data_2202455
loop_
_publ_author_name
'\,Coruh, Ufuk'
'Ustaba\,s, Re\,sat'
'Y\?ilmaz, \.Ismail'
'Yavuz, Metin'

_publ_section_title
;
 4,5-Dicyano-1,2-bis(2-dimethylaminoethylsulfanyl)benzene
;
_journal_issue 12
_journal_name_full 'Acta Crystallographica Section E'
_journal_page_first o1938
_journal_page_last o1940
_journal_paper_doi 10.1107/S1600536803025376
_journal_volume 59
_journal_year 2003
_chemical_formula_iupac 'C16 H22 N4 S2'
_chemical_formula_moiety 'C16 H22 N4 S2'
_chemical_formula_sum 'C16 H22 N4 S2'
_chemical_formula_weight 334.50
_chemical_name_systematic
;
4,5-Dicyano-1,2-bis(2-dimethylaminoethylsulfanyl)benzene
;
_space_group_IT_number 61
_symmetry_cell_setting orthorhombic
_symmetry_space_group_name_Hall '-P 2ac 2ab'
_symmetry_space_group_name_H-M 'P b c a'
_atom_sites_solution_hydrogens geom
_atom_sites_solution_primary direct
_atom_sites_solution_secondary difmap
_cell_angle_alpha 90.00
_cell_angle_beta 90.00
_cell_angle_gamma 90.00
_cell_formula_units_Z 8
_cell_length_a 9.5897(6)
_cell_length_b 27.024(2)
_cell_length_c 14.3392(14)
_cell_measurement_reflns_used 7087
_cell_measurement_temperature 293(2)
_cell_measurement_theta_max 25.80
_cell_measurement_theta_min 2.07
_cell_volume 3716.0(5)
_computing_cell_refinement X-AREA
_computing_data_collection 'X-AREA (Stoe & Cie, 2001)'
_computing_data_reduction 'X-RED (Stoe & Cie, 2001)'
_computing_molecular_graphics 'ORTEP-3 for Windows (Farrugia, 1997)'
_computing_publication_material 'SHELXL97 and WinGX (Farrugia, 1999)'
_computing_structure_refinement 'SHELXL97 (Sheldrick, 1997)'
_computing_structure_solution 'SHELXS97 (Sheldrick, 1997)'
_diffrn_ambient_temperature 293(2)
_diffrn_detector_area_resol_mean 6.67
_diffrn_measured_fraction_theta_full 0.995
_diffrn_measured_fraction_theta_max 0.995
_diffrn_measurement_device_type 'Stoe IPDS2'
_diffrn_measurement_method '\w scans'
_diffrn_radiation_monochromator 'plane graphite'
_diffrn_radiation_source 'fine-focus sealed tube'
_diffrn_radiation_type 'Mo K\a'
_diffrn_radiation_wavelength 0.71073
_diffrn_reflns_av_R_equivalents 0.0924
_diffrn_reflns_av_sigmaI/netI 0.1499
_diffrn_reflns_limit_h_max 11
_diffrn_reflns_limit_h_min -12
_diffrn_reflns_limit_k_max 35
_diffrn_reflns_limit_k_min -35
_diffrn_reflns_limit_l_max 18
_diffrn_reflns_limit_l_min -18
_diffrn_reflns_number 26348
_diffrn_reflns_theta_full 27.76
_diffrn_reflns_theta_max 27.76
_diffrn_reflns_theta_min 2.07
_diffrn_standards_number 0
_exptl_absorpt_coefficient_mu 0.289
_exptl_absorpt_correction_T_max 0.9773
_exptl_absorpt_correction_T_min 0.8020
_exptl_absorpt_correction_type integration
_exptl_absorpt_process_details '(X-RED32; Stoe & Cie, 2002)'
_exptl_crystal_colour 'pale yellow'
_exptl_crystal_density_diffrn 1.196
_exptl_crystal_density_method 'not measured'
_exptl_crystal_description lath
_exptl_crystal_F_000 1424
_exptl_crystal_size_max 0.80
_exptl_crystal_size_mid 0.34
_exptl_crystal_size_min 0.08
_refine_diff_density_max 0.179
_refine_diff_density_min -0.322
_refine_ls_extinction_method none
_refine_ls_goodness_of_fit_ref 0.716
_refine_ls_hydrogen_treatment constr
_refine_ls_matrix_type full
_refine_ls_number_parameters 199
_refine_ls_number_reflns 4367
_refine_ls_number_restraints 0
_refine_ls_restrained_S_all 0.716
_refine_ls_R_factor_all 0.1499
_refine_ls_R_factor_gt 0.0452
_refine_ls_shift/su_max 0.001
_refine_ls_shift/su_mean 0.000
_refine_ls_structure_factor_coef Fsqd
_refine_ls_weighting_details 'calc w = 1/[\s^2^(Fo^2^)+(0.0239P)^2^] where P = (Fo^2^+2Fc^2^)/3'
_refine_ls_weighting_scheme calc
_refine_ls_wR_factor_gt 0.0781
_refine_ls_wR_factor_ref 0.0955
_reflns_number_gt 1651
_reflns_number_total 4367
_reflns_threshold_expression I>2\s(I)
_cod_data_source_file cf6299.cif
_cod_data_source_block I
_cod_original_cell_volume 3716.1(5)
_cod_database_code 2202455

loop_
_symmetry_equiv_pos_as_xyz
'x, y, z'
'-x+1/2, -y, z+1/2'
'x+1/2, -y+1/2, -z'
'-x, y+1/2, -z+1/2'
'-x, -y, -z'
'x-1/2, y, -z-1/2'
'-x-1/2, y-1/2, z'
'x, -y-1/2, z-1/2'

loop_
_atom_site_label
_atom_site_fract_x
_atom_site_fract_y
_atom_site_fract_z
_atom_site_U_iso_or_equiv
_atom_site_adp_type
_atom_site_calc_flag
_atom_site_refinement_flags
_atom_site_occupancy
_atom_site_disorder_assembly
_atom_site_disorder_group
_atom_site_type_symbol
C11 0.3186(4) 0.80482(13) 0.9447(2) 0.0911(12) Uani d . 1 . . C
H11A 0.4145 0.8148 0.9405 0.137 Uiso calc R 1 . . H
H11B 0.3099 0.7783 0.9889 0.137 Uiso calc R 1 . . H
H11C 0.2629 0.8324 0.9647 0.137 Uiso calc R 1 . . H
C12 0.2940(4) 0.82653(12) 0.7845(3) 0.0960(12) Uani d . 1 . . C
H12A 0.3908 0.8356 0.7843 0.144 Uiso calc R 1 . . H
H12B 0.2384 0.8550 0.7996 0.144 Uiso calc R 1 . . H
H12C 0.2681 0.8144 0.7240 0.144 Uiso calc R 1 . . H
S1 0.20135(7) 0.69814(3) 0.74335(6) 0.0584(2) Uani d . 1 . . S
S2 0.34219(8) 0.60427(3) 0.68672(6) 0.0618(2) Uani d . 1 . . S
C5 0.1821(2) 0.61723(9) 0.63474(18) 0.0425(6) Uani d . 1 . . C
C7 -0.0070(3) 0.67568(9) 0.61607(19) 0.0466(7) Uani d . 1 . . C
H7 -0.0482 0.7058 0.6308 0.056 Uiso calc R 1 . . H
C6 0.1154(2) 0.66256(9) 0.65893(18) 0.0413(6) Uani d . 1 . . C
C3 -0.0076(3) 0.59941(10) 0.52946(19) 0.0467(7) Uani d . 1 . . C
C8 -0.0710(3) 0.64504(10) 0.55123(19) 0.0458(7) Uani d . 1 . . C
C4 0.1152(3) 0.58654(9) 0.5711(2) 0.0479(7) Uani d . 1 . . C
H4 0.1555 0.5562 0.5563 0.057 Uiso calc R 1 . . H
C2 -0.0721(3) 0.56667(11) 0.4639(2) 0.0597(8) Uani d . 1 . . C
C14 0.5352(3) 0.53291(11) 0.6702(2) 0.0665(9) Uani d . 1 . . C
H14A 0.5998 0.5604 0.6656 0.080 Uiso calc R 1 . . H
H14B 0.5229 0.5251 0.7357 0.080 Uiso calc R 1 . . H
N3 0.2706(2) 0.78811(8) 0.85361(18) 0.0585(7) Uani d . 1 . . N
N4 0.5934(3) 0.48997(10) 0.62194(17) 0.0669(7) Uani d . 1 . . N
C1 -0.1962(3) 0.65976(11) 0.5059(2) 0.0619(8) Uani d . 1 . . C
C10 0.1271(3) 0.77267(11) 0.8570(2) 0.0672(9) Uani d . 1 . . C
H10A 0.0687 0.8014 0.8684 0.081 Uiso calc R 1 . . H
H10B 0.1147 0.7500 0.9087 0.081 Uiso calc R 1 . . H
C9 0.0794(3) 0.74742(11) 0.7672(2) 0.0673(9) Uani d . 1 . . C
H9A 0.0783 0.7709 0.7162 0.081 Uiso calc R 1 . . H
H9B -0.0139 0.7342 0.7749 0.081 Uiso calc R 1 . . H
N2 -0.1223(3) 0.54044(10) 0.4114(2) 0.0855(9) Uani d . 1 . . N
C13 0.3970(3) 0.54765(10) 0.6288(2) 0.0610(8) Uani d . 1 . . C
H13A 0.3287 0.5217 0.6387 0.073 Uiso calc R 1 . . H
H13B 0.4064 0.5532 0.5623 0.073 Uiso calc R 1 . . H
N1 -0.2961(3) 0.67096(12) 0.4685(2) 0.1016(11) Uani d . 1 . . N
C16 0.7342(3) 0.48091(14) 0.6532(3) 0.0896(12) Uani d . 1 . . C
H16A 0.7715 0.4528 0.6208 0.134 Uiso calc R 1 . . H
H16B 0.7339 0.4745 0.7190 0.134 Uiso calc R 1 . . H
H16C 0.7907 0.5094 0.6405 0.134 Uiso calc R 1 . . H
C15 0.5080(4) 0.44650(12) 0.6367(3) 0.0959(12) Uani d . 1 . . C
H15A 0.5480 0.4189 0.6041 0.144 Uiso calc R 1 . . H
H15B 0.4156 0.4526 0.6136 0.144 Uiso calc R 1 . . H
H15C 0.5038 0.4392 0.7022 0.144 Uiso calc R 1 . . H

loop_
_atom_site_aniso_label
_atom_site_aniso_U_11
_atom_site_aniso_U_22
_atom_site_aniso_U_33
_atom_site_aniso_U_12
_atom_site_aniso_U_13
_atom_site_aniso_U_23
C11 0.087(3) 0.094(3) 0.093(3) 0.003(2) -0.018(2) -0.044(2)
C12 0.116(3) 0.067(2) 0.105(3) -0.010(2) 0.007(3) -0.012(2)
S1 0.0484(4) 0.0530(4) 0.0738(5) 0.0067(3) -0.0146(4) -0.0246(4)
S2 0.0572(4) 0.0491(4) 0.0790(6) 0.0095(4) -0.0210(4) -0.0179(4)
C5 0.0432(16) 0.0427(14) 0.0417(16) -0.0045(12) -0.0015(13) -0.0007(12)
C7 0.0470(16) 0.0407(14) 0.0520(18) 0.0023(13) -0.0001(15) -0.0066(13)
C6 0.0395(15) 0.0377(14) 0.0466(17) -0.0019(12) 0.0016(13) -0.0044(12)
C3 0.0449(16) 0.0491(16) 0.0462(18) -0.0085(13) -0.0038(14) -0.0060(14)
C8 0.0409(16) 0.0540(17) 0.0425(17) 0.0003(13) -0.0024(14) -0.0029(14)
C4 0.0501(17) 0.0372(14) 0.0562(19) -0.0027(13) -0.0070(15) -0.0045(13)
C2 0.062(2) 0.0568(18) 0.061(2) -0.0018(16) -0.0130(18) -0.0067(17)
C14 0.0578(18) 0.0698(19) 0.072(2) 0.0142(16) -0.0101(17) -0.0128(18)
N3 0.0551(15) 0.0529(15) 0.0674(17) -0.0011(12) -0.0007(14) -0.0246(13)
N4 0.0623(17) 0.0722(17) 0.0661(18) 0.0257(14) -0.0036(14) -0.0108(15)
C1 0.055(2) 0.071(2) 0.059(2) 0.0067(16) -0.0059(19) -0.0175(16)
C10 0.058(2) 0.0602(18) 0.084(2) 0.0060(15) 0.0020(18) -0.0284(18)
C9 0.0489(17) 0.0608(17) 0.092(3) 0.0092(14) -0.0112(18) -0.0334(18)
N2 0.086(2) 0.0751(19) 0.095(2) -0.0048(16) -0.0312(18) -0.0239(18)
C13 0.0640(19) 0.0525(16) 0.067(2) 0.0141(15) -0.0089(17) -0.0160(16)
N1 0.078(2) 0.124(3) 0.103(3) 0.0290(19) -0.036(2) -0.032(2)
C16 0.070(2) 0.109(3) 0.090(3) 0.034(2) -0.001(2) -0.014(2)
C15 0.096(3) 0.066(2) 0.125(3) 0.021(2) 0.001(3) -0.017(2)

loop_
_atom_type_symbol
_atom_type_description
_atom_type_scat_dispersion_real
_atom_type_scat_dispersion_imag
_atom_type_scat_source
C C 0.0033 0.0016 'International Tables Vol C Tables 4.2.6.8 and 6.1.1.4'
H H 0.0000 0.0000 'International Tables Vol C Tables 4.2.6.8 and 6.1.1.4'
N N 0.0061 0.0033 'International Tables Vol C Tables 4.2.6.8 and 6.1.1.4'
S S 0.1246 0.1234 'International Tables Vol C Tables 4.2.6.8 and 6.1.1.4'

loop_
_geom_angle_atom_site_label_1
_geom_angle_atom_site_label_2
_geom_angle_atom_site_label_3
_geom_angle
_geom_angle_publ_flag
N3 C11 H11A 109.5 ?
N3 C11 H11B 109.5 ?
H11A C11 H11B 109.5 ?
N3 C11 H11C 109.5 ?
H11A C11 H11C 109.5 ?
H11B C11 H11C 109.5 ?
N3 C12 H12A 109.5 ?
N3 C12 H12B 109.5 ?
H12A C12 H12B 109.5 ?
N3 C12 H12C 109.5 ?
H12A C12 H12C 109.5 ?
H12B C12 H12C 109.5 ?
C6 S1 C9 103.37(12) yes
C5 S2 C13 103.21(12) yes
C4 C5 C6 117.7(2) ?
C4 C5 S2 124.6(2) yes
C6 C5 S2 117.66(19) yes
C6 C7 C8 121.6(2) ?
C6 C7 H7 119.2 ?
C8 C7 H7 119.2 ?
C7 C6 C5 119.8(2) ?
C7 C6 S1 124.77(19) yes
C5 C6 S1 115.40(19) yes
C4 C3 C8 119.9(2) ?
C4 C3 C2 120.2(3) ?
C8 C3 C2 120.0(3) ?
C7 C8 C3 118.6(2) ?
C7 C8 C1 120.8(2) ?
C3 C8 C1 120.5(2) ?
C3 C4 C5 122.2(2) ?
C3 C4 H4 118.9 ?
C5 C4 H4 118.9 ?
N2 C2 C3 179.4(4) ?
N4 C14 C13 111.1(2) ?
N4 C14 H14A 109.4 ?
C13 C14 H14A 109.4 ?
N4 C14 H14B 109.4 ?
C13 C14 H14B 109.4 ?
H14A C14 H14B 108.0 ?
C10 N3 C12 112.2(3) ?
C10 N3 C11 111.2(3) ?
C12 N3 C11 110.0(3) ?
C16 N4 C15 110.2(3) ?
C16 N4 C14 110.2(2) ?
C15 N4 C14 111.0(2) ?
N1 C1 C8 178.9(3) ?
N3 C10 C9 112.8(2) ?
N3 C10 H10A 109.0 ?
C9 C10 H10A 109.0 ?
N3 C10 H10B 109.0 ?
C9 C10 H10B 109.0 ?
H10A C10 H10B 107.8 ?
C10 C9 S1 107.2(2) ?
C10 C9 H9A 110.3 ?
S1 C9 H9A 110.3 ?
C10 C9 H9B 110.3 ?
S1 C9 H9B 110.3 ?
H9A C9 H9B 108.5 ?
C14 C13 S2 107.3(2) ?
C14 C13 H13A 110.3 ?
S2 C13 H13A 110.3 ?
C14 C13 H13B 110.3 ?
S2 C13 H13B 110.3 ?
H13A C13 H13B 108.5 ?
N4 C16 H16A 109.5 ?
N4 C16 H16B 109.5 ?
H16A C16 H16B 109.5 ?
N4 C16 H16C 109.5 ?
H16A C16 H16C 109.5 ?
H16B C16 H16C 109.5 ?
N4 C15 H15A 109.5 ?
N4 C15 H15B 109.5 ?
H15A C15 H15B 109.5 ?
N4 C15 H15C 109.5 ?
H15A C15 H15C 109.5 ?
H15B C15 H15C 109.5 ?

loop_
_geom_bond_atom_site_label_1
_geom_bond_atom_site_label_2
_geom_bond_site_symmetry_2
_geom_bond_distance
_geom_bond_publ_flag
C11 N3 . 1.457(4) yes
C11 H11A . 0.960 ?
C11 H11B . 0.960 ?
C11 H11C . 0.960 ?
C12 N3 . 1.452(4) yes
C12 H12A . 0.960 ?
C12 H12B . 0.960 ?
C12 H12C . 0.960 ?
S1 C6 . 1.752(3) yes
S1 C9 . 1.806(3) yes
S2 C5 . 1.742(3) yes
S2 C13 . 1.818(3) yes
C5 C4 . 1.390(3) ?
C5 C6 . 1.425(3) ?
C7 C6 . 1.372(3) ?
C7 C8 . 1.388(3) ?
C7 H7 . 0.930 ?
C3 C4 . 1.365(3) ?
C3 C8 . 1.410(3) ?
C3 C2 . 1.431(4) yes
C8 C1 . 1.423(4) yes
C4 H4 . 0.930 ?
C2 N2 . 1.141(3) yes
C14 N4 . 1.462(3) yes
C14 C13 . 1.505(3) yes
C14 H14A . 0.970 ?
C14 H14B . 0.970 ?
N3 C10 . 1.439(3) yes
N4 C16 . 1.444(4) yes
N4 C15 . 1.447(4) yes
C1 N1 . 1.138(4) yes
C10 C9 . 1.527(4) yes
C10 H10A . 0.970 ?
C10 H10B . 0.970 ?
C9 H9A . 0.970 ?
C9 H9B . 0.970 ?
C13 H13A . 0.970 ?
C13 H13B . 0.970 ?
C16 H16A . 0.960 ?
C16 H16B . 0.960 ?
C16 H16C . 0.960 ?
C15 H15A . 0.960 ?
C15 H15B . 0.960 ?
C15 H15C . 0.960 ?

loop_
_geom_hbond_atom_site_label_D
_geom_hbond_atom_site_label_H
_geom_hbond_atom_site_label_A
_geom_hbond_site_symmetry_A
_geom_hbond_distance_DH
_geom_hbond_distance_HA
_geom_hbond_distance_DA
_geom_hbond_angle_DHA
C11 H11A N1 8_676 0.96 2.83 3.768(5) 166
C12 H12C N1 3_566 0.96 2.86 3.731(5) 152
C7 H7 N3 6_557 0.93 2.83 3.737(3) 165
C13 H13A N2 5_566 0.97 2.69 3.597(4) 155
C15 H15B N2 5_566 0.96 2.84 3.779(5) 166
C10 H10B N1 6_657 0.97 2.90 3.789(5) 154
C13 H13B N4 5_666 0.97 2.89 3.738(4) 147
C16 H16B N2 2_565 0.96 2.99 3.899(5) 159
C11 H11C Cg1 8_566 0.96 2.90 3.738(4) 147

loop_
_geom_torsion_atom_site_label_1
_geom_torsion_atom_site_label_2
_geom_torsion_atom_site_label_3
_geom_torsion_atom_site_label_4
_geom_torsion
_geom_torsion_publ_flag
C13 S2 C5 C4 5.3(3) yes
C13 S2 C5 C6 -174.5(2) ?
C8 C7 C6 C5 2.1(4) yes
C8 C7 C6 S1 -178.5(2) ?
C4 C5 C6 C7 -3.3(4) ?
S2 C5 C6 C7 176.5(2) ?
C4 C5 C6 S1 177.24(19) ?
S2 C5 C6 S1 -3.0(3) yes
C9 S1 C6 C7 7.6(3) yes
C9 S1 C6 C5 -172.9(2) ?
C6 C7 C8 C1 -178.5(3) ?
C4 C3 C8 C7 -0.9(4) ?
C2 C3 C8 C7 179.1(2) ?
C4 C3 C8 C1 177.6(3) ?
C2 C3 C8 C1 -2.4(4) ?
C8 C3 C4 C5 -0.4(4) ?
C2 C3 C4 C5 179.6(3) ?
C6 C5 C4 C3 2.5(4) ?
S2 C5 C4 C3 -177.3(2) ?
C13 C14 N4 C16 171.6(3) ?
C13 C14 N4 C15 -66.0(3) yes
C12 N3 C10 C9 65.4(3) yes
C11 N3 C10 C9 -171.0(3) ?
N3 C10 C9 S1 53.2(3) yes
C6 S1 C9 C10 165.6(2) yes
N4 C14 C13 S2 -175.0(2) ?
C5 S2 C13 C14 -179.3(2) ?

loop_
_cod_related_entry_id
_cod_related_entry_database
_cod_related_entry_code
1 ChemSpider 21131289
